data_1543247
loop_
_publ_author_name
'Gerlach, Daniela'
'Brendler, Erica'
'Wagler, J\"org'

_publ_section_title
;
 Hexacoordinate Silicon Compounds with a Dianionic Tetradentate
 (N,N&#x2032;,N&#x2032;,N)-Chelating Ligand
;
_journal_issue 2
_journal_name_full Inorganics
_journal_page_first 8
_journal_paper_doi 10.3390/inorganics4020008
_journal_volume 4
_journal_year 2016
_chemical_formula_moiety 'C30 H27 N5 Si, C4 H8 O'
_chemical_formula_sum 'C34 H35 N5 O Si'
_chemical_formula_weight 557.76
_chemical_name_systematic
;
 ?
;
_space_group_IT_number 9
_symmetry_cell_setting monoclinic
_symmetry_space_group_name_Hall 'C -2yc'
_symmetry_space_group_name_H-M 'C 1 c 1'
_atom_sites_solution_hydrogens geom
_atom_sites_solution_primary direct
_atom_sites_solution_secondary difmap
_audit_creation_method SHELXL-97
_cell_angle_alpha 90.00
_cell_angle_beta 124.370(3)
_cell_angle_gamma 90.00
_cell_formula_units_Z 4
_cell_length_a 14.5651(7)
_cell_length_b 22.8720(8)
_cell_length_c 10.4529(5)
_cell_measurement_reflns_used 26644
_cell_measurement_temperature 150(2)
_cell_measurement_theta_max 30.28
_cell_measurement_theta_min 2.83
_cell_volume 2874.2(2)
_computing_cell_refinement 'STOE X-AREA'
_computing_data_collection 'STOE X-AREA'
_computing_data_reduction 'STOE X-RED'
_computing_molecular_graphics 'ORTEP32 (Farugia)'
_computing_publication_material 'CIFTAB (Sheldrick)'
_computing_structure_refinement 'SHELXL-97 (Sheldrick, 1997)'
_computing_structure_solution 'SHELXS-97 (Sheldrick, 1990)'
_diffrn_ambient_temperature 150(2)
_diffrn_measured_fraction_theta_full 0.999
_diffrn_measured_fraction_theta_max 0.999
_diffrn_measurement_device_type 'stoe ipds-2t'
_diffrn_measurement_method 'omega scans'
_diffrn_radiation_monochromator graphite
_diffrn_radiation_source 'fine-focus sealed tube'
_diffrn_radiation_type MoK\a
_diffrn_radiation_wavelength 0.71073
_diffrn_reflns_av_R_equivalents 0.0350
_diffrn_reflns_av_sigmaI/netI 0.0250
_diffrn_reflns_limit_h_max 20
_diffrn_reflns_limit_h_min -17
_diffrn_reflns_limit_k_max 32
_diffrn_reflns_limit_k_min -32
_diffrn_reflns_limit_l_max 14
_diffrn_reflns_limit_l_min -14
_diffrn_reflns_number 27745
_diffrn_reflns_theta_full 29.99
_diffrn_reflns_theta_max 29.99
_diffrn_reflns_theta_min 2.96
_exptl_absorpt_coefficient_mu 0.119
_exptl_absorpt_correction_T_max 0.9951
_exptl_absorpt_correction_T_min 0.9624
_exptl_absorpt_correction_type integration
_exptl_absorpt_process_details xshape
_exptl_crystal_colour Orange
_exptl_crystal_density_diffrn 1.289
_exptl_crystal_density_method 'not measured'
_exptl_crystal_description Polyhedron
_exptl_crystal_F_000 1184
_exptl_crystal_size_max 0.52
_exptl_crystal_size_mid 0.45
_exptl_crystal_size_min 0.10
_refine_diff_density_max 0.307
_refine_diff_density_min -0.190
_refine_diff_density_rms 0.039
_refine_ls_abs_structure_details 'Flack H D (1983), Acta Cryst. A39, 876-881'
_refine_ls_abs_structure_Flack 0.0(3)
_refine_ls_extinction_method none
_refine_ls_goodness_of_fit_ref 1.052
_refine_ls_hydrogen_treatment constr
_refine_ls_matrix_type full
_refine_ls_number_parameters 377
_refine_ls_number_reflns 7879
_refine_ls_number_restraints 4
_refine_ls_restrained_S_all 1.052
_refine_ls_R_factor_all 0.0381
_refine_ls_R_factor_gt 0.0331
_refine_ls_shift/su_max 0.001
_refine_ls_shift/su_mean 0.000
_refine_ls_structure_factor_coef Fsqd
_refine_ls_weighting_details 'calc w=1/[\s^2^(Fo^2^)+(0.0429P)^2^+1.1109P] where P=(Fo^2^+2Fc^2^)/3'
_refine_ls_weighting_scheme calc
_refine_ls_wR_factor_gt 0.0800
_refine_ls_wR_factor_ref 0.0831
_reflns_number_gt 7318
_reflns_number_total 7879
_reflns_threshold_expression >2sigma(I)
_cod_data_source_file dg22101.cif
_cod_data_source_block dg22101
_cod_depositor_comments
;
The following automatic conversions were performed:

'_symmetry_cell_setting' value 'Monoclinic' changed to 'monoclinic'
according to
/usr/data/users/saulius/crontab/automatic-downloads/current/MDPI/lib/dictionaries/cif_core.dic
dictionary named 'cif_core.dic' version 2.4.2 from 2011-04-26.

Automatic conversion script
Id: cif_fix_values 4268 2015-11-12 08:31:59Z antanas 
;
_cod_original_sg_symbol_Hall C-2yc
_cod_original_sg_symbol_H-M Cc
_cod_database_code 1543247

loop_
_symmetry_equiv_pos_as_xyz
'x, y, z'
'x, -y, z+1/2'
'x+1/2, y+1/2, z'
'x+1/2, -y+1/2, z+1/2'

loop_
_atom_site_label
_atom_site_type_symbol
_atom_site_fract_x
_atom_site_fract_y
_atom_site_fract_z
_atom_site_U_iso_or_equiv
_atom_site_adp_type
_atom_site_occupancy
_atom_site_symmetry_multiplicity
_atom_site_calc_flag
_atom_site_refinement_flags
_atom_site_disorder_assembly
_atom_site_disorder_group
C31 C 0.38787(18) 0.06953(10) 0.2727(2) 0.0461(5) Uani 1 1 d . B .
H31A H 0.3164 0.0685 0.2635 0.055 Uiso 1 1 calc R . .
H31B H 0.4440 0.0894 0.3708 0.055 Uiso 1 1 calc R . .
C32 C 0.4254(2) 0.00852(10) 0.2702(2) 0.0600(7) Uani 1 1 d D . .
H32A H 0.3613 -0.0178 0.2053 0.072 Uiso 1 1 calc R A 1
H32B H 0.4732 -0.0079 0.3760 0.072 Uiso 1 1 calc R A 1
C33A C 0.4916(3) 0.01881(17) 0.1980(4) 0.0654(11) Uani 0.828(11) 1 d PD B 1
H33A H 0.5697 0.0296 0.2780 0.078 Uiso 0.828(11) 1 calc PR B 1
H33B H 0.4906 -0.0163 0.1418 0.078 Uiso 0.828(11) 1 calc PR B 1
C33B C 0.4471(19) 0.0064(2) 0.1420(18) 0.0654(11) Uani 0.172(11) 1 d PD B 2
H33C H 0.5236 -0.0070 0.1835 0.078 Uiso 0.172(11) 1 calc PR B 2
H33D H 0.3934 -0.0197 0.0563 0.078 Uiso 0.172(11) 1 calc PR B 2
C34 C 0.4310(2) 0.06788(9) 0.0903(3) 0.0473(5) Uani 1 1 d D . .
H34A H 0.4838 0.0938 0.0865 0.057 Uiso 1 1 calc R B 1
H34B H 0.3766 0.0527 -0.0154 0.057 Uiso 1 1 calc R B 1
O1 O 0.37491(12) 0.09960(6) 0.14370(15) 0.0377(3) Uani 1 1 d . B .
Si1 Si 0.49898(6) 0.371274(14) 0.12591(7) 0.01688(7) Uani 1 1 d . . .
N1 N 0.56365(11) 0.30933(5) 0.27242(14) 0.0193(2) Uani 1 1 d . . .
N2 N 0.40300(11) 0.31109(5) -0.01421(13) 0.0182(2) Uani 1 1 d . . .
N3 N 0.41709(11) 0.41827(5) -0.05584(13) 0.0193(2) Uani 1 1 d . . .
N4 N 0.56836(11) 0.44262(5) 0.22449(14) 0.0196(2) Uani 1 1 d . . .
N5 N 0.86178(12) 0.31711(6) -0.00057(15) 0.0300(3) Uani 1 1 d . . .
C1 C 0.64811(13) 0.29785(6) 0.42017(16) 0.0225(3) Uani 1 1 d . . .
H1 H 0.6993 0.3261 0.4917 0.027 Uiso 1 1 calc R . .
C2 C 0.64941(13) 0.23816(7) 0.45300(17) 0.0255(3) Uani 1 1 d . . .
H2 H 0.7005 0.2192 0.5488 0.031 Uiso 1 1 calc R . .
C3 C 0.56111(13) 0.21190(6) 0.31783(17) 0.0248(3) Uani 1 1 d . . .
H3 H 0.5405 0.1718 0.3041 0.030 Uiso 1 1 calc R . .
C4 C 0.50901(13) 0.25649(6) 0.20660(16) 0.0201(2) Uani 1 1 d . . .
C5 C 0.42024(12) 0.25916(6) 0.04774(16) 0.0200(2) Uani 1 1 d . . .
H5 H 0.3769 0.2260 -0.0090 0.024 Uiso 1 1 calc R . .
C6 C 0.32204(12) 0.32973(6) -0.16626(15) 0.0187(2) Uani 1 1 d . . .
C7 C 0.23829(13) 0.29559(6) -0.28645(16) 0.0224(3) Uani 1 1 d . . .
H7 H 0.2326 0.2551 -0.2713 0.027 Uiso 1 1 calc R . .
C8 C 0.16301(13) 0.32188(7) -0.42923(17) 0.0266(3) Uani 1 1 d . . .
H8 H 0.1052 0.2992 -0.5119 0.032 Uiso 1 1 calc R . .
C9 C 0.17183(13) 0.38119(7) -0.45168(16) 0.0269(3) Uani 1 1 d . . .
H9 H 0.1193 0.3985 -0.5494 0.032 Uiso 1 1 calc R . .
C10 C 0.25623(13) 0.41549(6) -0.33354(16) 0.0244(3) Uani 1 1 d . . .
H10 H 0.2622 0.4557 -0.3504 0.029 Uiso 1 1 calc R . .
C11 C 0.33177(13) 0.38975(6) -0.19009(16) 0.0202(2) Uani 1 1 d . . .
C12 C 0.44723(13) 0.47344(6) -0.03691(16) 0.0232(3) Uani 1 1 d . . .
H12 H 0.4160 0.5007 -0.1199 0.028 Uiso 1 1 calc R . .
C13 C 0.53031(13) 0.48855(6) 0.11814(17) 0.0230(3) Uani 1 1 d . . .
C14 C 0.57966(15) 0.54091(6) 0.19862(19) 0.0307(3) Uani 1 1 d . . .
H14 H 0.5687 0.5788 0.1549 0.037 Uiso 1 1 calc R . .
C15 C 0.64786(14) 0.52633(7) 0.35533(19) 0.0301(3) Uani 1 1 d . . .
H15 H 0.6923 0.5525 0.4390 0.036 Uiso 1 1 calc R . .
C16 C 0.63833(13) 0.46579(6) 0.36596(17) 0.0238(3) Uani 1 1 d . . .
H16 H 0.6761 0.4442 0.4600 0.029 Uiso 1 1 calc R . .
C17 C 0.38938(13) 0.38560(6) 0.17941(16) 0.0208(2) Uani 1 1 d . . .
C18 C 0.28645(14) 0.41413(7) 0.07944(18) 0.0285(3) Uani 1 1 d . . .
H18 H 0.2674 0.4266 -0.0194 0.034 Uiso 1 1 calc R . .
C19 C 0.21175(15) 0.42471(8) 0.1197(2) 0.0340(3) Uani 1 1 d . . .
H19 H 0.1432 0.4438 0.0484 0.041 Uiso 1 1 calc R . .
C20 C 0.23665(15) 0.40755(8) 0.2633(2) 0.0349(3) Uani 1 1 d . . .
H20 H 0.1856 0.4146 0.2909 0.042 Uiso 1 1 calc R . .
C21 C 0.33715(17) 0.38002(8) 0.3658(2) 0.0358(4) Uani 1 1 d . . .
H21 H 0.3561 0.3685 0.4653 0.043 Uiso 1 1 calc R . .
C22 C 0.41049(15) 0.36915(7) 0.32327(18) 0.0286(3) Uani 1 1 d . . .
H22 H 0.4783 0.3496 0.3952 0.034 Uiso 1 1 calc R . .
C23 C 0.61048(12) 0.35622(6) 0.08036(15) 0.0177(2) Uani 1 1 d . . .
C24 C 0.58626(12) 0.33348(6) -0.06058(15) 0.0206(2) Uani 1 1 d . . .
H24 H 0.5106 0.3266 -0.1416 0.025 Uiso 1 1 calc R . .
C25 C 0.66693(13) 0.32051(6) -0.08773(16) 0.0215(3) Uani 1 1 d . . .
H25 H 0.6450 0.3053 -0.1857 0.026 Uiso 1 1 calc R . .
C26 C 0.78057(12) 0.32945(6) 0.02693(16) 0.0207(2) Uani 1 1 d . . .
C27 C 0.80750(12) 0.35271(6) 0.16957(16) 0.0219(3) Uani 1 1 d . . .
H27 H 0.8831 0.3596 0.2506 0.026 Uiso 1 1 calc R . .
C28 C 0.72452(12) 0.36555(6) 0.19257(16) 0.0202(2) Uani 1 1 d . . .
H28 H 0.7460 0.3816 0.2896 0.024 Uiso 1 1 calc R . .
C29 C 0.82839(17) 0.28447(10) -0.1391(2) 0.0441(5) Uani 1 1 d . . .
H29A H 0.7926 0.2479 -0.1409 0.066 Uiso 1 1 calc R . .
H29B H 0.8941 0.2756 -0.1395 0.066 Uiso 1 1 calc R . .
H29C H 0.7759 0.3078 -0.2308 0.066 Uiso 1 1 calc R . .
C30 C 0.97495(16) 0.31147(13) 0.1279(2) 0.0561(6) Uani 1 1 d . . .
H30A H 0.9994 0.3480 0.1874 0.084 Uiso 1 1 calc R . .
H30B H 1.0217 0.3033 0.0900 0.084 Uiso 1 1 calc R . .
H30C H 0.9814 0.2793 0.1945 0.084 Uiso 1 1 calc R . .

loop_
_atom_site_aniso_label
_atom_site_aniso_U_11
_atom_site_aniso_U_22
_atom_site_aniso_U_33
_atom_site_aniso_U_23
_atom_site_aniso_U_13
_atom_site_aniso_U_12
C31 0.0354(9) 0.0644(13) 0.0392(9) -0.0001(9) 0.0215(8) -0.0037(9)
C32 0.0861(17) 0.0380(10) 0.0355(10) 0.0011(8) 0.0220(11) -0.0157(10)
C33A 0.080(2) 0.0746(19) 0.0288(16) 0.0090(14) 0.0234(17) 0.0432(19)
C33B 0.080(2) 0.0746(19) 0.0288(16) 0.0090(14) 0.0234(17) 0.0432(19)
C34 0.0490(11) 0.0481(11) 0.0576(12) 0.0065(9) 0.0378(10) 0.0048(9)
O1 0.0342(6) 0.0350(6) 0.0388(6) -0.0012(5) 0.0175(5) 0.0021(5)
Si1 0.01721(15) 0.01490(14) 0.01756(13) -0.00092(12) 0.00922(12) -0.00032(13)
N1 0.0201(5) 0.0187(5) 0.0199(5) 0.0010(4) 0.0117(4) 0.0012(4)
N2 0.0177(5) 0.0170(5) 0.0184(5) -0.0009(4) 0.0094(4) -0.0007(4)
N3 0.0195(5) 0.0174(5) 0.0181(5) -0.0008(4) 0.0089(4) -0.0003(4)
N4 0.0193(5) 0.0173(5) 0.0211(5) -0.0023(4) 0.0107(4) -0.0010(4)
N5 0.0230(6) 0.0442(8) 0.0262(6) -0.0036(5) 0.0160(5) 0.0005(5)
C1 0.0213(6) 0.0258(7) 0.0196(6) 0.0011(5) 0.0110(5) 0.0010(5)
C2 0.0248(7) 0.0274(7) 0.0253(6) 0.0066(5) 0.0147(6) 0.0049(5)
C3 0.0269(7) 0.0213(6) 0.0295(7) 0.0051(5) 0.0180(6) 0.0015(5)
C4 0.0204(6) 0.0182(6) 0.0247(6) 0.0010(5) 0.0146(5) 0.0004(5)
C5 0.0194(6) 0.0176(6) 0.0255(6) -0.0015(5) 0.0142(5) -0.0011(4)
C6 0.0178(6) 0.0199(6) 0.0178(5) -0.0004(4) 0.0098(5) 0.0003(5)
C7 0.0220(6) 0.0215(6) 0.0233(6) -0.0041(5) 0.0125(5) -0.0026(5)
C8 0.0244(7) 0.0310(7) 0.0202(6) -0.0053(5) 0.0101(5) -0.0041(5)
C9 0.0254(7) 0.0323(8) 0.0181(6) 0.0015(5) 0.0093(5) 0.0012(5)
C10 0.0256(6) 0.0229(6) 0.0217(6) 0.0020(5) 0.0116(5) 0.0007(5)
C11 0.0204(6) 0.0197(6) 0.0213(6) -0.0032(4) 0.0123(5) -0.0019(5)
C12 0.0248(6) 0.0182(6) 0.0243(6) 0.0006(5) 0.0125(5) 0.0000(5)
C13 0.0243(7) 0.0181(6) 0.0244(6) -0.0019(5) 0.0124(5) -0.0026(5)
C14 0.0342(8) 0.0187(6) 0.0306(7) -0.0023(5) 0.0131(6) -0.0040(6)
C15 0.0297(7) 0.0226(7) 0.0305(7) -0.0083(5) 0.0125(6) -0.0042(6)
C16 0.0223(6) 0.0235(6) 0.0217(6) -0.0038(5) 0.0101(5) 0.0006(5)
C17 0.0209(6) 0.0186(6) 0.0250(6) -0.0048(5) 0.0141(5) -0.0031(5)
C18 0.0248(7) 0.0330(8) 0.0279(6) -0.0029(6) 0.0150(6) 0.0017(6)
C19 0.0237(7) 0.0399(9) 0.0388(8) -0.0044(7) 0.0178(7) 0.0032(6)
C20 0.0314(8) 0.0392(9) 0.0470(9) -0.0060(7) 0.0298(8) -0.0033(7)
C21 0.0425(9) 0.0384(9) 0.0410(9) 0.0050(7) 0.0323(8) 0.0035(7)
C22 0.0314(8) 0.0302(7) 0.0309(7) 0.0038(6) 0.0216(6) 0.0048(6)
C23 0.0189(6) 0.0155(5) 0.0204(5) 0.0005(4) 0.0121(5) -0.0007(4)
C24 0.0185(6) 0.0212(6) 0.0196(5) -0.0016(4) 0.0092(5) -0.0017(5)
C25 0.0236(6) 0.0215(6) 0.0194(5) -0.0029(4) 0.0122(5) -0.0021(5)
C26 0.0200(6) 0.0219(6) 0.0218(6) 0.0005(5) 0.0128(5) 0.0002(5)
C27 0.0184(6) 0.0242(6) 0.0210(6) -0.0022(5) 0.0099(5) -0.0029(5)
C28 0.0209(6) 0.0200(6) 0.0193(5) -0.0034(4) 0.0111(5) -0.0024(5)
C29 0.0343(9) 0.0654(13) 0.0425(10) -0.0186(9) 0.0276(8) -0.0052(8)
C30 0.0230(8) 0.111(2) 0.0320(8) -0.0061(10) 0.0144(7) 0.0147(10)

loop_
_atom_type_symbol
_atom_type_description
_atom_type_scat_dispersion_real
_atom_type_scat_dispersion_imag
_atom_type_scat_source
C C 0.0033 0.0016 'International Tables Vol C Tables 4.2.6.8 and 6.1.1.4'
H H 0.0000 0.0000 'International Tables Vol C Tables 4.2.6.8 and 6.1.1.4'
N N 0.0061 0.0033 'International Tables Vol C Tables 4.2.6.8 and 6.1.1.4'
O O 0.0106 0.0060 'International Tables Vol C Tables 4.2.6.8 and 6.1.1.4'
Si Si 0.0817 0.0704 'International Tables Vol C Tables 4.2.6.8 and 6.1.1.4'

loop_
_geom_angle_atom_site_label_1
_geom_angle_atom_site_label_2
_geom_angle_atom_site_label_3
_geom_angle
O1 C31 C32 106.63(17)
O1 C31 H31A 110.4
C32 C31 H31A 110.4
O1 C31 H31B 110.4
C32 C31 H31B 110.4
H31A C31 H31B 108.6
C31 C32 C33B 107.4(2)
C31 C32 C33A 101.57(19)
C31 C32 H32A 111.5
C33B C32 H32A 87.8
C33A C32 H32A 111.5
C31 C32 H32B 111.5
C33B C32 H32B 126.9
C33A C32 H32B 111.5
H32A C32 H32B 109.3
C34 C33A C32 102.6(2)
C34 C33A H33A 111.2
C32 C33A H33A 111.2
C34 C33A H33B 111.2
C32 C33A H33B 111.2
H33A C33A H33B 109.2
C34 C33B C32 102.7(2)
C34 C33B H33C 111.2
C32 C33B H33C 111.2
C34 C33B H33D 111.2
C32 C33B H33D 111.2
H33C C33B H33D 109.1
O1 C34 C33B 110.5(3)
O1 C34 C33A 108.51(18)
O1 C34 H34A 110.0
C33B C34 H34A 128.2
C33A C34 H34A 110.0
O1 C34 H34B 110.0
C33B C34 H34B 86.4
C33A C34 H34B 110.0
H34A C34 H34B 108.4
C34 O1 C31 109.02(15)
N4 Si1 N1 109.59(5)
N4 Si1 N3 84.12(5)
N1 Si1 N3 166.13(5)
N4 Si1 N2 166.08(5)
N1 Si1 N2 84.05(5)
N3 Si1 N2 82.38(5)
N4 Si1 C23 91.31(5)
N1 Si1 C23 87.89(5)
N3 Si1 C23 89.71(5)
N2 Si1 C23 92.01(5)
N4 Si1 C17 88.37(5)
N1 Si1 C17 90.43(5)
N3 Si1 C17 92.14(5)
N2 Si1 C17 88.75(5)
C23 Si1 C17 178.07(6)
C1 N1 C4 107.05(11)
C1 N1 Si1 141.63(10)
C4 N1 Si1 111.28(9)
C5 N2 C6 129.69(11)
C5 N2 Si1 114.84(9)
C6 N2 Si1 115.42(9)
C12 N3 C11 128.96(12)
C12 N3 Si1 115.08(9)
C11 N3 Si1 115.94(9)
C16 N4 C13 107.04(11)
C16 N4 Si1 141.34(10)
C13 N4 Si1 111.46(9)
C26 N5 C30 119.18(13)
C26 N5 C29 117.74(13)
C30 N5 C29 116.87(15)
N1 C1 C2 110.26(12)
N1 C1 H1 124.9
C2 C1 H1 124.9
C3 C2 C1 107.00(12)
C3 C2 H2 126.5
C1 C2 H2 126.5
C2 C3 C4 106.45(12)
C2 C3 H3 126.8
C4 C3 H3 126.8
N1 C4 C3 109.23(12)
N1 C4 C5 115.42(11)
C3 C4 C5 135.28(13)
N2 C5 C4 114.37(12)
N2 C5 H5 122.8
C4 C5 H5 122.8
C7 C6 N2 126.61(12)
C7 C6 C11 120.51(12)
N2 C6 C11 112.88(11)
C8 C7 C6 118.82(13)
C8 C7 H7 120.6
C6 C7 H7 120.6
C7 C8 C9 120.54(13)
C7 C8 H8 119.7
C9 C8 H8 119.7
C10 C9 C8 121.19(13)
C10 C9 H9 119.4
C8 C9 H9 119.4
C9 C10 C11 118.80(13)
C9 C10 H10 120.6
C11 C10 H10 120.6
C10 C11 N3 126.51(13)
C10 C11 C6 120.13(12)
N3 C11 C6 113.24(11)
N3 C12 C13 113.87(12)
N3 C12 H12 123.1
C13 C12 H12 123.1
N4 C13 C14 108.99(12)
N4 C13 C12 115.28(12)
C14 C13 C12 135.43(14)
C15 C14 C13 106.50(13)
C15 C14 H14 126.8
C13 C14 H14 126.8
C14 C15 C16 107.00(13)
C14 C15 H15 126.5
C16 C15 H15 126.5
N4 C16 C15 110.48(13)
N4 C16 H16 124.8
C15 C16 H16 124.8
C22 C17 C18 114.50(13)
C22 C17 Si1 122.00(11)
C18 C17 Si1 123.48(11)
C19 C18 C17 122.74(14)
C19 C18 H18 118.6
C17 C18 H18 118.6
C20 C19 C18 120.45(15)
C20 C19 H19 119.8
C18 C19 H19 119.8
C21 C20 C19 118.85(15)
C21 C20 H20 120.6
C19 C20 H20 120.6
C20 C21 C22 120.06(15)
C20 C21 H21 120.0
C22 C21 H21 120.0
C21 C22 C17 123.39(15)
C21 C22 H22 118.3
C17 C22 H22 118.3
C24 C23 C28 114.15(12)
C24 C23 Si1 124.47(10)
C28 C23 Si1 121.33(10)
C25 C24 C23 123.54(12)
C25 C24 H24 118.2
C23 C24 H24 118.2
C24 C25 C26 121.31(12)
C24 C25 H25 119.3
C26 C25 H25 119.3
N5 C26 C25 121.46(12)
N5 C26 C27 122.05(12)
C25 C26 C27 116.47(12)
C28 C27 C26 120.73(12)
C28 C27 H27 119.6
C26 C27 H27 119.6
C27 C28 C23 123.79(12)
C27 C28 H28 118.1
C23 C28 H28 118.1
N5 C29 H29A 109.5
N5 C29 H29B 109.5
H29A C29 H29B 109.5
N5 C29 H29C 109.5
H29A C29 H29C 109.5
H29B C29 H29C 109.5
N5 C30 H30A 109.5
N5 C30 H30B 109.5
H30A C30 H30B 109.5
N5 C30 H30C 109.5
H30A C30 H30C 109.5
H30B C30 H30C 109.5

loop_
_geom_bond_atom_site_label_1
_geom_bond_atom_site_label_2
_geom_bond_distance
C31 O1 1.428(2)
C31 C32 1.504(3)
C31 H31A 0.9900
C31 H31B 0.9900
C32 C33B 1.541(4)
C32 C33A 1.542(4)
C32 H32A 0.9900
C32 H32B 0.9900
C33A C34 1.478(3)
C33A H33A 0.9900
C33A H33B 0.9900
C33B C34 1.478(3)
C33B H33C 0.9900
C33B H33D 0.9900
C34 O1 1.421(2)
C34 H34A 0.9900
C34 H34B 0.9900
Si1 N4 1.8895(11)
Si1 N1 1.9003(12)
Si1 N3 1.9049(12)
Si1 N2 1.9191(11)
Si1 C23 1.9635(14)
Si1 C17 1.9941(14)
N1 C1 1.3499(16)
N1 C4 1.3961(17)
N2 C5 1.3073(17)
N2 C6 1.4080(16)
N3 C12 1.3139(18)
N3 C11 1.4036(16)
N4 C16 1.3434(17)
N4 C13 1.3967(17)
N5 C26 1.3948(18)
N5 C30 1.428(2)
N5 C29 1.448(2)
C1 C2 1.405(2)
C1 H1 0.9500
C2 C3 1.400(2)
C2 H2 0.9500
C3 C4 1.4042(18)
C3 H3 0.9500
C4 C5 1.4172(18)
C5 H5 0.9500
C6 C7 1.3950(18)
C6 C11 1.4165(18)
C7 C8 1.394(2)
C7 H7 0.9500
C8 C9 1.395(2)
C8 H8 0.9500
C9 C10 1.392(2)
C9 H9 0.9500
C10 C11 1.3938(18)
C10 H10 0.9500
C12 C13 1.4129(19)
C12 H12 0.9500
C13 C14 1.4055(19)
C14 C15 1.394(2)
C14 H14 0.9500
C15 C16 1.402(2)
C15 H15 0.9500
C16 H16 0.9500
C17 C22 1.405(2)
C17 C18 1.413(2)
C18 C19 1.392(2)
C18 H18 0.9500
C19 C20 1.387(2)
C19 H19 0.9500
C20 C21 1.384(3)
C20 H20 0.9500
C21 C22 1.392(2)
C21 H21 0.9500
C22 H22 0.9500
C23 C24 1.4066(17)
C23 C28 1.4073(18)
C24 C25 1.3877(19)
C24 H24 0.9500
C25 C26 1.4064(19)
C25 H25 0.9500
C26 C27 1.4141(18)
C27 C28 1.3904(19)
C27 H27 0.9500
C28 H28 0.9500
C29 H29A 0.9800
C29 H29B 0.9800
C29 H29C 0.9800
C30 H30A 0.9800
C30 H30B 0.9800
C30 H30C 0.9800

loop_
_geom_torsion_atom_site_label_1
_geom_torsion_atom_site_label_2
_geom_torsion_atom_site_label_3
_geom_torsion_atom_site_label_4
_geom_torsion
O1 C31 C32 C33B 6.5(10)
O1 C31 C32 C33A 30.7(3)
C31 C32 C33A C34 -33.0(3)
C33B C32 C33A C34 73.9(5)
C31 C32 C33B C34 5.3(15)
C33A C32 C33B C34 -74.0(5)
C32 C33B C34 O1 -15.7(15)
C32 C33B C34 C33A 74.4(5)
C32 C33A C34 O1 24.7(4)
C32 C33A C34 C33B -74.3(5)
C33B C34 O1 C31 20.9(10)
C33A C34 O1 C31 -5.8(3)
C32 C31 O1 C34 -16.5(2)
N4 Si1 N1 C1 -7.31(18)
N3 Si1 N1 C1 163.54(19)
N2 Si1 N1 C1 175.57(17)
C23 Si1 N1 C1 83.32(16)
C17 Si1 N1 C1 -95.73(16)
N4 Si1 N1 C4 175.58(9)
N3 Si1 N1 C4 -13.6(3)
N2 Si1 N1 C4 -1.54(9)
C23 Si1 N1 C4 -93.78(10)
C17 Si1 N1 C4 87.16(10)
N4 Si1 N2 C5 -166.8(2)
N1 Si1 N2 C5 1.83(10)
N3 Si1 N2 C5 178.95(10)
C23 Si1 N2 C5 89.50(10)
C17 Si1 N2 C5 -88.73(10)
N4 Si1 N2 C6 10.8(3)
N1 Si1 N2 C6 179.50(10)
N3 Si1 N2 C6 -3.39(9)
C23 Si1 N2 C6 -92.83(10)
C17 Si1 N2 C6 88.94(10)
N4 Si1 N3 C12 4.17(11)
N1 Si1 N3 C12 -167.2(2)
N2 Si1 N3 C12 -179.24(11)
C23 Si1 N3 C12 -87.17(11)
C17 Si1 N3 C12 92.31(11)
N4 Si1 N3 C11 -174.51(10)
N1 Si1 N3 C11 14.1(3)
N2 Si1 N3 C11 2.08(10)
C23 Si1 N3 C11 94.15(10)
C17 Si1 N3 C11 -86.38(10)
N1 Si1 N4 C16 -11.07(18)
N3 Si1 N4 C16 171.13(17)
N2 Si1 N4 C16 156.9(2)
C23 Si1 N4 C16 -99.29(16)
C17 Si1 N4 C16 78.81(17)
N1 Si1 N4 C13 174.61(9)
N3 Si1 N4 C13 -3.19(10)
N2 Si1 N4 C13 -17.4(3)
C23 Si1 N4 C13 86.39(10)
C17 Si1 N4 C13 -95.51(10)
C4 N1 C1 C2 -0.42(16)
Si1 N1 C1 C2 -177.59(12)
N1 C1 C2 C3 0.12(17)
C1 C2 C3 C4 0.22(17)
C1 N1 C4 C3 0.55(15)
Si1 N1 C4 C3 178.67(10)
C1 N1 C4 C5 -177.01(12)
Si1 N1 C4 C5 1.11(15)
C2 C3 C4 N1 -0.47(16)
C2 C3 C4 C5 176.40(15)
C6 N2 C5 C4 -178.92(12)
Si1 N2 C5 C4 -1.66(15)
N1 C4 C5 N2 0.35(18)
C3 C4 C5 N2 -176.38(15)
C5 N2 C6 C7 1.7(2)
Si1 N2 C6 C7 -175.57(11)
C5 N2 C6 C11 -178.71(13)
Si1 N2 C6 C11 4.04(15)
N2 C6 C7 C8 178.22(13)
C11 C6 C7 C8 -1.4(2)
C6 C7 C8 C9 0.4(2)
C7 C8 C9 C10 0.7(2)
C8 C9 C10 C11 -0.9(2)
C9 C10 C11 N3 -175.63(14)
C9 C10 C11 C6 0.0(2)
C12 N3 C11 C10 -3.0(2)
Si1 N3 C11 C10 175.47(12)
C12 N3 C11 C6 -178.89(14)
Si1 N3 C11 C6 -0.42(15)
C7 C6 C11 C10 1.2(2)
N2 C6 C11 C10 -178.48(13)
C7 C6 C11 N3 177.33(12)
N2 C6 C11 N3 -2.30(17)
C11 N3 C12 C13 174.40(13)
Si1 N3 C12 C13 -4.07(17)
C16 N4 C13 C14 0.33(17)
Si1 N4 C13 C14 176.62(11)
C16 N4 C13 C12 -174.35(13)
Si1 N4 C13 C12 1.94(16)
N3 C12 C13 N4 1.37(19)
N3 C12 C13 C14 -171.45(18)
N4 C13 C14 C15 -0.24(19)
C12 C13 C14 C15 172.90(17)
C13 C14 C15 C16 0.06(19)
C13 N4 C16 C15 -0.29(17)
Si1 N4 C16 C15 -174.76(13)
C14 C15 C16 N4 0.15(19)
N4 Si1 C17 C22 -85.68(12)
N1 Si1 C17 C22 23.91(12)
N3 Si1 C17 C22 -169.73(12)
N2 Si1 C17 C22 107.95(12)
N4 Si1 C17 C18 92.59(12)
N1 Si1 C17 C18 -157.83(12)
N3 Si1 C17 C18 8.54(13)
N2 Si1 C17 C18 -73.79(12)
C22 C17 C18 C19 -0.4(2)
Si1 C17 C18 C19 -178.81(12)
C17 C18 C19 C20 0.4(3)
C18 C19 C20 C21 0.3(3)
C19 C20 C21 C22 -1.0(3)
C20 C21 C22 C17 1.0(3)
C18 C17 C22 C21 -0.3(2)
Si1 C17 C22 C21 178.10(13)
N4 Si1 C23 C24 -138.61(11)
N1 Si1 C23 C24 111.83(12)
N3 Si1 C23 C24 -54.50(12)
N2 Si1 C23 C24 27.86(12)
N4 Si1 C23 C28 44.08(11)
N1 Si1 C23 C28 -65.48(11)
N3 Si1 C23 C28 128.19(11)
N2 Si1 C23 C28 -149.45(11)
C28 C23 C24 C25 0.72(19)
Si1 C23 C24 C25 -176.76(11)
C23 C24 C25 C26 0.1(2)
C30 N5 C26 C25 -163.07(19)
C29 N5 C26 C25 -11.6(2)
C30 N5 C26 C27 18.3(2)
C29 N5 C26 C27 169.79(16)
C24 C25 C26 N5 -179.23(13)
C24 C25 C26 C27 -0.6(2)
N5 C26 C27 C28 178.82(13)
C25 C26 C27 C28 0.2(2)
C26 C27 C28 C23 0.7(2)
C24 C23 C28 C27 -1.14(19)
Si1 C23 C28 C27 176.43(11)
